data_1551534
loop_
_publ_author_name
'KIWADA, Tatsuto'
'HIRASAKI, Aika'
'ODANI, Akira'

_publ_section_title
;
 Crystal Structure of
 (2,2&#x2032;-Bipyridine)(&lt;i&gt;N&lt;/i&gt;-(1-naphthyl)methyl-1,3-propanediamine)platinum(II)
 Chloride
;
_journal_issue 0
_journal_name_full 'X-ray Structure Analysis Online'
_journal_page_first 35
_journal_paper_doi 10.2116/xraystruct.35.35
_journal_volume 35
_journal_year 2019
_chemical_formula_sum 'C24 H26 Cl2 N4 Pt'
_chemical_formula_weight 636.48
_space_group_crystal_system monoclinic
_space_group_IT_number 15
_space_group_name_Hall '-C 2yc'
_space_group_name_H-M_alt 'C 1 2/c 1'
_symmetry_space_group_name_Hall '-C 2yc'
_symmetry_space_group_name_H-M 'C 1 2/c 1'
_atom_sites_solution_hydrogens geom
_audit_creation_method SHELXL-2018/3
_cell_angle_alpha 90
_cell_angle_beta 109.032(8)
_cell_angle_gamma 90
_cell_formula_units_Z 8
_cell_length_a 23.3026(14)
_cell_length_b 17.4118(12)
_cell_length_c 12.3816(7)
_cell_measurement_reflns_used 18937
_cell_measurement_temperature 93(2)
_cell_measurement_theta_max 27.47
_cell_measurement_theta_min 1.74
_cell_volume 4749.1(6)
_computing_cell_refinement 'RAPID AUTO (Rigaku)'
_computing_data_collection 'RAPID AUTO (Rigaku)'
_computing_data_reduction 'RAPID AUTO (Rigaku)'
_computing_molecular_graphics 'Ortep-3 for Windows (Farrugia, 2012)'
_computing_publication_material 'WinGX publication routines (Farrugia, 2012'
_computing_structure_refinement 'SHELXL-2018/3 (Sheldrick, 2018)'
_diffrn_ambient_temperature 93(2)
_diffrn_detector_area_resol_mean 10
_diffrn_measured_fraction_theta_full 0.999
_diffrn_measured_fraction_theta_max 0.999
_diffrn_measurement_device_type 'Rigaku CCD Diffractometer'
_diffrn_measurement_method 'phi or omega oscillation scans'
_diffrn_radiation_type MoK\a
_diffrn_radiation_wavelength 0.71073
_diffrn_reflns_av_R_equivalents 0.0407
_diffrn_reflns_av_unetI/netI 0.0310
_diffrn_reflns_Laue_measured_fraction_full 0.999
_diffrn_reflns_Laue_measured_fraction_max 0.999
_diffrn_reflns_limit_h_max 29
_diffrn_reflns_limit_h_min -30
_diffrn_reflns_limit_k_max 22
_diffrn_reflns_limit_k_min -22
_diffrn_reflns_limit_l_max 14
_diffrn_reflns_limit_l_min -16
_diffrn_reflns_number 22044
_diffrn_reflns_point_group_measured_fraction_full 0.999
_diffrn_reflns_point_group_measured_fraction_max 0.999
_diffrn_reflns_theta_full 25.242
_diffrn_reflns_theta_max 27.467
_diffrn_reflns_theta_min 2.050
_diffrn_source 'sealed x-ray tube'
_exptl_absorpt_coefficient_mu 6.153
_exptl_absorpt_correction_type multi-scan
_exptl_crystal_colour yellow
_exptl_crystal_density_diffrn 1.780
_exptl_crystal_density_method 'not measured'
_exptl_crystal_description platelet
_exptl_crystal_F_000 2480
_exptl_crystal_size_max 0.450
_exptl_crystal_size_mid 0.200
_exptl_crystal_size_min 0.200
_exptl_transmission_factor_max 1.0000
_exptl_transmission_factor_min 0.3567
_refine_diff_density_max 0.937
_refine_diff_density_min -0.734
_refine_diff_density_rms 0.097
_refine_ls_extinction_method none
_refine_ls_goodness_of_fit_ref 1.034
_refine_ls_hydrogen_treatment constr
_refine_ls_matrix_type full
_refine_ls_number_parameters 299
_refine_ls_number_reflns 5435
_refine_ls_number_restraints 4
_refine_ls_restrained_S_all 1.035
_refine_ls_R_factor_all 0.0335
_refine_ls_R_factor_gt 0.0242
_refine_ls_shift/su_max 0.001
_refine_ls_shift/su_mean 0.000
_refine_ls_structure_factor_coef Fsqd
_refine_ls_weighting_details 'w=1/[\s^2^(Fo^2^)+(0.0222P)^2^+4.7442P] where P=(Fo^2^+2Fc^2^)/3'
_refine_ls_weighting_scheme calc
_refine_ls_wR_factor_gt 0.0466
_refine_ls_wR_factor_ref 0.0490
_reflns_Friedel_coverage 0.000
_reflns_number_gt 4657
_reflns_number_total 5435
_reflns_threshold_expression 'I > 2\s(I)'
_cod_data_source_file 35_35_1.txt
_cod_data_source_block shelx
_cod_database_code 1551534
_shelx_shelxl_version_number 2018/3
_shelx_space_group_comment
;
The symmetry employed for this shelxl refinement is uniquely defined
by the following loop, which should always be used as a source of
symmetry information in preference to the above space-group names.
They are only intended as comments.
;
_shelx_estimated_absorpt_t_min 0.168
_shelx_estimated_absorpt_t_max 0.372

loop_
_space_group_symop_operation_xyz
'x, y, z'
'-x, y, -z+1/2'
'x+1/2, y+1/2, z'
'-x+1/2, y+1/2, -z+1/2'
'-x, -y, -z'
'x, -y, z-1/2'
'-x+1/2, -y+1/2, -z'
'x+1/2, -y+1/2, z-1/2'

loop_
_atom_site_label
_atom_site_type_symbol
_atom_site_fract_x
_atom_site_fract_y
_atom_site_fract_z
_atom_site_U_iso_or_equiv
_atom_site_adp_type
_atom_site_occupancy
_atom_site_site_symmetry_order
_atom_site_calc_flag
_atom_site_refinement_flags_posn
_atom_site_refinement_flags_adp
_atom_site_refinement_flags_occupancy
_atom_site_disorder_assembly
_atom_site_disorder_group
C10 C 0.33855(15) 0.21552(18) 0.6678(3) 0.0371(7) Uani 1 1 d . . . . .
H1 H 0.358882 0.258434 0.710844 0.045 Uiso 1 1 calc R U . . .
C9 C 0.32110(17) 0.1562(2) 0.7235(3) 0.0436(8) Uani 1 1 d . . . . .
H2 H 0.329016 0.158766 0.803716 0.052 Uiso 1 1 calc R U . . .
C8 C 0.29214(17) 0.0932(2) 0.6628(3) 0.0440(8) Uani 1 1 d . . . . .
H3 H 0.280553 0.051374 0.700465 0.053 Uiso 1 1 calc R U . . .
C7 C 0.28026(15) 0.09202(18) 0.5459(3) 0.0390(7) Uani 1 1 d . . . . .
H4 H 0.260245 0.049204 0.502123 0.047 Uiso 1 1 calc R U . . .
C6 C 0.29766(14) 0.15347(16) 0.4931(2) 0.0302(6) Uani 1 1 d . . . . .
C5 C 0.28235(14) 0.16057(16) 0.3689(2) 0.0299(6) Uani 1 1 d . . . . .
C4 C 0.24845(16) 0.10682(18) 0.2915(3) 0.0419(8) Uani 1 1 d . . . . .
H7 H 0.235817 0.060687 0.318020 0.050 Uiso 1 1 calc R U . . .
C3 C 0.23323(17) 0.12072(19) 0.1762(3) 0.0468(9) Uani 1 1 d . . . . .
H8 H 0.210541 0.084120 0.122206 0.056 Uiso 1 1 calc R U . . .
C2 C 0.25147(16) 0.18858(18) 0.1405(3) 0.0401(8) Uani 1 1 d . . . . .
H9 H 0.240716 0.199734 0.061300 0.048 Uiso 1 1 calc R U . . .
C1 C 0.28532(15) 0.24018(18) 0.2201(2) 0.0342(7) Uani 1 1 d . . . . .
H10 H 0.297367 0.287031 0.194473 0.041 Uiso 1 1 calc R U . . .
C11 C 0.40631(18) 0.43419(18) 0.5998(3) 0.0450(8) Uani 1 1 d . . . . .
H11A H 0.445120 0.459013 0.643742 0.054 Uiso 0.540(12) 1 calc R U P A 1
H11B H 0.376519 0.444768 0.639487 0.054 Uiso 0.540(12) 1 calc R U P A 1
H11C H 0.430313 0.455272 0.675254 0.054 Uiso 0.460(12) 1 calc R U P A 2
H11D H 0.362906 0.445960 0.585656 0.054 Uiso 0.460(12) 1 calc R U P A 2
C12A C 0.3828(4) 0.4694(3) 0.4767(6) 0.039(2) Uani 0.540(12) 1 d . . P A 1
H12A H 0.339340 0.456710 0.440300 0.047 Uiso 0.540(12) 1 calc R U P A 1
H12B H 0.386787 0.526038 0.481394 0.047 Uiso 0.540(12) 1 calc R U P A 1
C13A C 0.4187(4) 0.4382(4) 0.4061(6) 0.0355(18) Uani 0.540(12) 1 d D . P A 1
H13A H 0.461553 0.430349 0.453786 0.043 Uiso 0.540(12) 1 calc R U P A 1
H13B H 0.417475 0.474141 0.343462 0.043 Uiso 0.540(12) 1 calc R U P A 1
C12B C 0.4274(5) 0.4684(4) 0.5063(7) 0.044(3) Uani 0.460(12) 1 d . . P A 2
H12C H 0.429891 0.524974 0.514420 0.052 Uiso 0.460(12) 1 calc R U P A 2
H12D H 0.468386 0.448757 0.513747 0.052 Uiso 0.460(12) 1 calc R U P A 2
C13B C 0.3839(5) 0.4475(4) 0.3909(7) 0.040(2) Uani 0.460(12) 1 d D . P A 2
H13C H 0.391567 0.481127 0.332529 0.048 Uiso 0.460(12) 1 calc R U P A 2
H13D H 0.341923 0.457312 0.390169 0.048 Uiso 0.460(12) 1 calc R U P A 2
C14 C 0.44252(18) 0.3288(2) 0.3306(3) 0.0552(10) Uani 1 1 d . . . . .
H14A H 0.473509 0.312138 0.402591 0.066 Uiso 1 1 calc R U . . .
H14B H 0.460795 0.369580 0.296618 0.066 Uiso 1 1 calc R U . . .
C15 C 0.42641(16) 0.2617(2) 0.2497(3) 0.0480(9) Uani 1 1 d . . . . .
C16 C 0.40732(18) 0.2765(3) 0.1341(3) 0.0564(10) Uani 1 1 d . . . . .
H16 H 0.406096 0.328171 0.108767 0.068 Uiso 1 1 calc R U . . .
C17 C 0.3898(2) 0.2182(3) 0.0537(4) 0.0650(12) Uani 1 1 d . . . . .
H17 H 0.378056 0.230665 -0.025188 0.078 Uiso 1 1 calc R U . . .
C18 C 0.3892(2) 0.1446(3) 0.0853(4) 0.0739(13) Uani 1 1 d . . . . .
H18 H 0.375148 0.105752 0.028938 0.089 Uiso 1 1 calc R U . . .
C19 C 0.40965(19) 0.1246(3) 0.2030(4) 0.0641(11) Uani 1 1 d . . . . .
C20 C 0.4100(2) 0.0481(3) 0.2408(5) 0.0859(15) Uani 1 1 d . . . . .
H20 H 0.396704 0.008217 0.186017 0.103 Uiso 1 1 calc R U . . .
C21 C 0.4286(3) 0.0306(3) 0.3519(6) 0.0929(17) Uani 1 1 d . . . . .
H21 H 0.428311 -0.021540 0.374386 0.111 Uiso 1 1 calc R U . . .
C22 C 0.4486(2) 0.0874(3) 0.4359(4) 0.0804(15) Uani 1 1 d . . . . .
H22 H 0.461378 0.073734 0.514475 0.096 Uiso 1 1 calc R U . . .
C23 C 0.44963(19) 0.1628(3) 0.4046(4) 0.0627(11) Uani 1 1 d . . . . .
H23 H 0.464447 0.201091 0.461609 0.075 Uiso 1 1 calc R U . . .
C24 C 0.42869(17) 0.1841(2) 0.2873(3) 0.0518(9) Uani 1 1 d . . . . .
N2 N 0.32776(11) 0.21474(13) 0.5542(2) 0.0290(5) Uani 1 1 d . . . . .
N1 N 0.30182(12) 0.22636(13) 0.3325(2) 0.0293(5) Uani 1 1 d . . . . .
N3 N 0.41566(12) 0.34979(13) 0.5964(2) 0.0333(6) Uani 1 1 d . . . . .
H3NA H 0.412702 0.329117 0.661843 0.040 Uiso 1 1 calc R U . . .
H3NB H 0.454234 0.341469 0.596475 0.040 Uiso 1 1 calc R U . . .
N4 N 0.38924(14) 0.36164(14) 0.3578(2) 0.0408(7) Uani 1 1 d D . . . .
H4NA H 0.355537 0.371420 0.284763 0.049 Uiso 0.540(12) 1 calc R U P A 1
H4NB H 0.356063 0.357512 0.282595 0.049 Uiso 0.460(12) 1 calc R U P A 2
Cl1 Cl 0.44095(4) 0.34155(6) 0.86913(7) 0.0486(2) Uani 1 1 d . . . . .
Cl2 Cl 0.29123(5) 0.42526(5) 0.12562(7) 0.0527(2) Uani 1 1 d . . . . .
Pt1 Pt 0.35756(2) 0.29134(2) 0.46093(2) 0.02673(4) Uani 1 1 d . . . . .

loop_
_atom_site_aniso_label
_atom_site_aniso_U_11
_atom_site_aniso_U_22
_atom_site_aniso_U_33
_atom_site_aniso_U_23
_atom_site_aniso_U_13
_atom_site_aniso_U_12
C10 0.0394(19) 0.0445(18) 0.0281(17) -0.0039(12) 0.0118(13) -0.0044(15)
C9 0.050(2) 0.053(2) 0.0296(18) 0.0046(14) 0.0147(14) -0.0030(17)
C8 0.051(2) 0.0466(19) 0.0357(19) 0.0074(14) 0.0167(15) -0.0088(16)
C7 0.042(2) 0.0344(16) 0.0395(18) 0.0022(13) 0.0124(14) -0.0080(14)
C6 0.0296(16) 0.0307(14) 0.0276(15) 0.0005(11) 0.0057(11) 0.0003(12)
C5 0.0321(17) 0.0274(14) 0.0296(16) 0.0010(11) 0.0092(12) -0.0004(12)
C4 0.053(2) 0.0341(17) 0.0367(18) -0.0010(13) 0.0122(15) -0.0131(15)
C3 0.059(2) 0.0403(18) 0.0341(18) -0.0088(14) 0.0049(15) -0.0152(17)
C2 0.047(2) 0.0412(18) 0.0254(16) 0.0005(12) 0.0031(13) -0.0069(15)
C1 0.0382(19) 0.0337(15) 0.0282(16) 0.0026(12) 0.0072(13) -0.0035(14)
C11 0.059(2) 0.0337(17) 0.0405(19) -0.0115(13) 0.0138(16) -0.0053(16)
C12A 0.046(5) 0.026(3) 0.044(4) -0.002(2) 0.011(3) 0.003(3)
C13A 0.035(4) 0.033(3) 0.039(4) -0.005(2) 0.012(3) -0.010(3)
C12B 0.046(7) 0.028(4) 0.050(5) -0.001(3) 0.005(4) -0.012(4)
C13B 0.044(6) 0.029(4) 0.039(5) 0.001(3) 0.005(4) -0.014(4)
C14 0.045(2) 0.075(3) 0.043(2) 0.0082(18) 0.0109(17) -0.024(2)
C15 0.0298(19) 0.070(2) 0.046(2) 0.0042(17) 0.0149(15) -0.0024(17)
C16 0.046(2) 0.085(3) 0.040(2) 0.0068(19) 0.0164(16) -0.007(2)
C17 0.061(3) 0.085(3) 0.052(3) 0.001(2) 0.021(2) -0.001(2)
C18 0.061(3) 0.104(4) 0.060(3) -0.015(3) 0.023(2) -0.001(3)
C19 0.043(2) 0.075(3) 0.079(3) -0.001(2) 0.025(2) 0.006(2)
C20 0.074(4) 0.072(3) 0.111(4) 0.004(3) 0.030(3) 0.009(3)
C21 0.079(4) 0.075(4) 0.123(5) 0.026(3) 0.030(3) 0.017(3)
C22 0.063(3) 0.099(4) 0.075(3) 0.034(3) 0.018(2) 0.027(3)
C23 0.045(2) 0.080(3) 0.066(3) 0.022(2) 0.022(2) 0.018(2)
C24 0.031(2) 0.072(3) 0.057(2) 0.0111(19) 0.0188(16) 0.0083(18)
N2 0.0298(14) 0.0306(12) 0.0273(13) 0.0000(9) 0.0102(10) 0.0000(10)
N1 0.0326(14) 0.0263(12) 0.0258(13) -0.0008(9) 0.0050(10) -0.0017(10)
N3 0.0352(15) 0.0343(13) 0.0269(13) -0.0022(10) 0.0054(10) -0.0032(11)
N4 0.063(2) 0.0304(13) 0.0257(13) -0.0003(10) 0.0099(12) -0.0144(13)
Cl1 0.0425(5) 0.0668(6) 0.0340(4) -0.0057(4) 0.0088(3) -0.0076(4)
Cl2 0.0834(7) 0.0331(4) 0.0413(5) 0.0058(3) 0.0199(4) 0.0091(4)
Pt1 0.03043(7) 0.02382(6) 0.02318(7) -0.00032(4) 0.00498(4) -0.00208(5)

loop_
_atom_type_symbol
_atom_type_description
_atom_type_scat_dispersion_real
_atom_type_scat_dispersion_imag
_atom_type_scat_source
C C 0.0033 0.0016 'International Tables Vol C Tables 4.2.6.8 and 6.1.1.4'
H H 0.0000 0.0000 'International Tables Vol C Tables 4.2.6.8 and 6.1.1.4'
N N 0.0061 0.0033 'International Tables Vol C Tables 4.2.6.8 and 6.1.1.4'
Cl Cl 0.1484 0.1585 'International Tables Vol C Tables 4.2.6.8 and 6.1.1.4'
Pt Pt -1.7033 8.3905 'International Tables Vol C Tables 4.2.6.8 and 6.1.1.4'

loop_
_geom_angle_atom_site_label_1
_geom_angle_atom_site_label_2
_geom_angle_atom_site_label_3
_geom_angle
N2 C10 C9 122.1(3)
N2 C10 H1 118.9
C9 C10 H1 118.9
C10 C9 C8 119.8(3)
C10 C9 H2 120.1
C8 C9 H2 120.1
C9 C8 C7 118.6(3)
C9 C8 H3 120.7
C7 C8 H3 120.7
C6 C7 C8 119.6(3)
C6 C7 H4 120.2
C8 C7 H4 120.2
N2 C6 C7 121.4(3)
N2 C6 C5 114.9(3)
C7 C6 C5 123.6(3)
N1 C5 C4 121.0(3)
N1 C5 C6 115.1(2)
C4 C5 C6 123.8(3)
C3 C4 C5 119.6(3)
C3 C4 H7 120.2
C5 C4 H7 120.2
C4 C3 C2 118.8(3)
C4 C3 H8 120.6
C2 C3 H8 120.6
C1 C2 C3 119.7(3)
C1 C2 H9 120.1
C3 C2 H9 120.1
N1 C1 C2 122.0(3)
N1 C1 H10 119.0
C2 C1 H10 119.0
N3 C11 C12B 106.2(4)
N3 C11 C12A 111.5(3)
N3 C11 H11A 109.3
C12A C11 H11A 109.3
N3 C11 H11B 109.3
C12A C11 H11B 109.3
H11A C11 H11B 108.0
N3 C11 H11C 110.5
C12B C11 H11C 110.5
N3 C11 H11D 110.5
C12B C11 H11D 110.5
H11C C11 H11D 108.7
C13A C12A C11 110.0(7)
C13A C12A H12A 109.7
C11 C12A H12A 109.7
C13A C12A H12B 109.7
C11 C12A H12B 109.7
H12A C12A H12B 108.2
C12A C13A N4 106.3(6)
C12A C13A H13A 110.5
N4 C13A H13A 110.5
C12A C13A H13B 110.5
N4 C13A H13B 110.5
H13A C13A H13B 108.7
C13B C12B C11 110.1(8)
C13B C12B H12C 109.6
C11 C12B H12C 109.6
C13B C12B H12D 109.6
C11 C12B H12D 109.6
H12C C12B H12D 108.1
C12B C13B N4 113.1(7)
C12B C13B H13C 108.9
N4 C13B H13C 108.9
C12B C13B H13D 108.9
N4 C13B H13D 108.9
H13C C13B H13D 107.8
N4 C14 C15 113.6(3)
N4 C14 H14A 108.9
C15 C14 H14A 108.9
N4 C14 H14B 108.9
C15 C14 H14B 108.9
H14A C14 H14B 107.7
C16 C15 C24 118.8(4)
C16 C15 C14 118.2(4)
C24 C15 C14 123.0(3)
C15 C16 C17 121.9(4)
C15 C16 H16 119.0
C17 C16 H16 119.0
C18 C17 C16 121.3(4)
C18 C17 H17 119.4
C16 C17 H17 119.4
C17 C18 C19 120.0(5)
C17 C18 H18 120.0
C19 C18 H18 120.0
C20 C19 C18 122.3(5)
C20 C19 C24 118.3(5)
C18 C19 C24 119.4(4)
C21 C20 C19 121.5(6)
C21 C20 H20 119.2
C19 C20 H20 119.2
C20 C21 C22 121.4(5)
C20 C21 H21 119.3
C22 C21 H21 119.3
C23 C22 C21 119.9(5)
C23 C22 H22 120.1
C21 C22 H22 120.1
C22 C23 C24 120.4(5)
C22 C23 H23 119.8
C24 C23 H23 119.8
C23 C24 C15 123.0(4)
C23 C24 C19 118.4(4)
C15 C24 C19 118.5(4)
C10 N2 C6 118.4(3)
C10 N2 Pt1 127.3(2)
C6 N2 Pt1 114.10(19)
C1 N1 C5 118.8(2)
C1 N1 Pt1 127.3(2)
C5 N1 Pt1 113.93(18)
C11 N3 Pt1 116.7(2)
C11 N3 H3NA 108.1
Pt1 N3 H3NA 108.1
C11 N3 H3NB 108.1
Pt1 N3 H3NB 108.1
H3NA N3 H3NB 107.3
C14 N4 C13A 97.0(4)
C14 N4 C13B 124.4(5)
C14 N4 Pt1 113.6(2)
C13A N4 Pt1 118.6(3)
C13B N4 Pt1 109.2(4)
C14 N4 H4NA 109.0
C13A N4 H4NA 109.0
Pt1 N4 H4NA 109.0
C14 N4 H4NB 102.0
C13B N4 H4NB 102.0
Pt1 N4 H4NB 102.0
N2 Pt1 N1 80.20(10)
N2 Pt1 N3 96.77(10)
N1 Pt1 N3 176.01(9)
N2 Pt1 N4 175.11(10)
N1 Pt1 N4 96.41(10)
N3 Pt1 N4 86.44(10)

loop_
_geom_bond_atom_site_label_1
_geom_bond_atom_site_label_2
_geom_bond_distance
C10 N2 1.345(4)
C10 C9 1.375(4)
C10 H1 0.9500
C9 C8 1.376(5)
C9 H2 0.9500
C8 C7 1.382(5)
C8 H3 0.9500
C7 C6 1.382(4)
C7 H4 0.9500
C6 N2 1.362(4)
C6 C5 1.467(4)
C5 N1 1.362(4)
C5 C4 1.387(4)
C4 C3 1.375(5)
C4 H7 0.9500
C3 C2 1.376(5)
C3 H8 0.9500
C2 C1 1.376(4)
C2 H9 0.9500
C1 N1 1.340(4)
C1 H10 0.9500
C11 N3 1.488(4)
C11 C12B 1.519(9)
C11 C12A 1.567(8)
C11 H11A 0.9900
C11 H11B 0.9900
C11 H11C 0.9900
C11 H11D 0.9900
C12A C13A 1.495(12)
C12A H12A 0.9900
C12A H12B 0.9900
C13A N4 1.529(6)
C13A H13A 0.9900
C13A H13B 0.9900
C12B C13B 1.503(13)
C12B H12C 0.9900
C12B H12D 0.9900
C13B N4 1.566(7)
C13B H13C 0.9900
C13B H13D 0.9900
C14 N4 1.502(5)
C14 C15 1.504(6)
C14 H14A 0.9900
C14 H14B 0.9900
C15 C16 1.377(5)
C15 C24 1.424(6)
C16 C17 1.386(6)
C16 H16 0.9500
C17 C18 1.342(6)
C17 H17 0.9500
C18 C19 1.421(6)
C18 H18 0.9500
C19 C20 1.410(7)
C19 C24 1.434(6)
C20 C21 1.336(8)
C20 H20 0.9500
C21 C22 1.401(8)
C21 H21 0.9500
C22 C23 1.372(6)
C22 H22 0.9500
C23 C24 1.422(5)
C23 H23 0.9500
N2 Pt1 2.030(2)
N1 Pt1 2.037(2)
N3 Pt1 2.049(2)
N3 H3NA 0.9100
N3 H3NB 0.9100
N4 Pt1 2.071(3)
N4 H4NA 1.0000
N4 H4NB 1.0000

loop_
_geom_torsion_atom_site_label_1
_geom_torsion_atom_site_label_2
_geom_torsion_atom_site_label_3
_geom_torsion_atom_site_label_4
_geom_torsion
N2 C10 C9 C8 0.7(6)
C10 C9 C8 C7 -1.3(6)
C9 C8 C7 C6 0.1(6)
C8 C7 C6 N2 1.6(5)
C8 C7 C6 C5 -174.4(3)
N2 C6 C5 N1 1.7(4)
C7 C6 C5 N1 178.0(3)
N2 C6 C5 C4 -175.7(3)
C7 C6 C5 C4 0.6(5)
N1 C5 C4 C3 -1.2(5)
C6 C5 C4 C3 176.0(3)
C5 C4 C3 C2 -0.9(6)
C4 C3 C2 C1 1.3(6)
C3 C2 C1 N1 0.5(6)
N3 C11 C12A C13A -45.2(7)
C11 C12A C13A N4 84.5(8)
N3 C11 C12B C13B 70.4(8)
C11 C12B C13B N4 -74.0(11)
N4 C14 C15 C16 87.3(4)
N4 C14 C15 C24 -91.2(4)
C24 C15 C16 C17 0.6(6)
C14 C15 C16 C17 -178.0(4)
C15 C16 C17 C18 1.8(7)
C16 C17 C18 C19 -3.2(7)
C17 C18 C19 C20 -180.0(5)
C17 C18 C19 C24 2.3(7)
C18 C19 C20 C21 -179.1(5)
C24 C19 C20 C21 -1.3(7)
C19 C20 C21 C22 0.1(9)
C20 C21 C22 C23 -0.4(8)
C21 C22 C23 C24 2.1(7)
C22 C23 C24 C15 177.4(4)
C22 C23 C24 C19 -3.3(6)
C16 C15 C24 C23 177.9(4)
C14 C15 C24 C23 -3.6(6)
C16 C15 C24 C19 -1.4(5)
C14 C15 C24 C19 177.1(4)
C20 C19 C24 C23 2.9(6)
C18 C19 C24 C23 -179.3(4)
C20 C19 C24 C15 -177.8(4)
C18 C19 C24 C15 0.0(6)
C9 C10 N2 C6 1.1(5)
C9 C10 N2 Pt1 -173.3(3)
C7 C6 N2 C10 -2.2(5)
C5 C6 N2 C10 174.1(3)
C7 C6 N2 Pt1 172.8(2)
C5 C6 N2 Pt1 -10.8(3)
C2 C1 N1 C5 -2.7(5)
C2 C1 N1 Pt1 174.3(3)
C4 C5 N1 C1 3.0(5)
C6 C5 N1 C1 -174.5(3)
C4 C5 N1 Pt1 -174.3(3)
C6 C5 N1 Pt1 8.2(3)
C12B C11 N3 Pt1 -72.2(5)
C12A C11 N3 Pt1 -33.3(5)
C15 C14 N4 C13A -163.3(4)
C15 C14 N4 C13B -151.6(5)
C15 C14 N4 Pt1 71.3(3)
C12A C13A N4 C14 -160.2(6)
C12A C13A N4 Pt1 -38.5(8)
C12B C13B N4 C14 -69.4(9)
C12B C13B N4 Pt1 69.3(9)
